data_7155889
loop_
_publ_author_name
'Wang, Qiang'
'Shi, Xiaonan'
'Zhang, Xinying'
'Fan, Xuesen'

_publ_section_title
;
 A Convenient Synthesis of 1-Aryl-1H-1,2,3-triazoles from Aliphatic
 Substrates
;
_journal_name_full 'Org. Biomol. Chem.'
_journal_paper_doi 10.1039/C7OB02035J
_journal_year 2017
_chemical_formula_moiety 'C25 H23 N3 O3'
_chemical_formula_sum 'C25 H23 N3 O3'
_chemical_formula_weight 413.46
_chemical_name_systematic
' ethyl 3-hydroxy-5-methyl-2-(4-(<i>m</i>-tolyl)-1<i>H</i>-1,2,3-triazol-1-yl)-[1,1'-\ biphenyl]-4- carboxylate'
_space_group_IT_number 14
_symmetry_cell_setting monoclinic
_symmetry_space_group_name_Hall '-P 2ybc'
_symmetry_space_group_name_H-M 'P 1 21/c 1'
_atom_sites_solution_hydrogens geom
_atom_sites_solution_primary direct
_atom_sites_solution_secondary difmap
_audit_creation_method 'SHELXL-97 [5]'
_audit_update_record
;
2017-06-21 deposited with the CCDC.
2017-09-22 downloaded from the CCDC.
;
_cell_angle_alpha 90.00
_cell_angle_beta 98.778(2)
_cell_angle_gamma 90.00
_cell_formula_units_Z 4
_cell_length_a 9.4549(11)
_cell_length_b 10.7640(12)
_cell_length_c 21.279(3)
_cell_measurement_reflns_used 8622
_cell_measurement_temperature 296(2)
_cell_measurement_theta_max 25.00
_cell_measurement_theta_min 1.80
_cell_volume 2140.3(5)
_computing_cell_refinement 'Bruker SAINT [1]'
_computing_data_collection 'Bruker SAINT [1]'
_computing_data_reduction 'Bruker APEX [1]'
_computing_structure_refinement 'SHELXL (Sheldrick, 2015) [3]'
_computing_structure_solution 'SHELXS (Sheldrick, 2008) [2]'
_diffrn_ambient_temperature 296(2)
_diffrn_measured_fraction_theta_full 0.999
_diffrn_measured_fraction_theta_max 0.999
_diffrn_measurement_device_type 'Bruker SMART APEX CCD'
_diffrn_measurement_method '\w scans'
_diffrn_radiation_monochromator graphite
_diffrn_radiation_source 'fine-focus sealed tube'
_diffrn_radiation_type MoK\a
_diffrn_radiation_wavelength 0.71073
_diffrn_reflns_av_R_equivalents 0.0507
_diffrn_reflns_av_sigmaI/netI 0.0625
_diffrn_reflns_limit_h_max 11
_diffrn_reflns_limit_h_min -11
_diffrn_reflns_limit_k_max 10
_diffrn_reflns_limit_k_min -12
_diffrn_reflns_limit_l_max 25
_diffrn_reflns_limit_l_min -25
_diffrn_reflns_number 11223
_diffrn_reflns_theta_full 25.00
_diffrn_reflns_theta_max 25.00
_diffrn_reflns_theta_min 1.94
_exptl_absorpt_coefficient_mu 0.086
_exptl_absorpt_correction_T_max 0.9915
_exptl_absorpt_correction_T_min 0.9831
_exptl_absorpt_correction_type multi-scan
_exptl_absorpt_process_details 'SADABS (Bruker, 2008) [5]'
_exptl_crystal_colour yellow
_exptl_crystal_density_diffrn 1.283
_exptl_crystal_density_method 'not measured'
_exptl_crystal_description block
_exptl_crystal_F_000 872
_exptl_crystal_size_max 0.20
_exptl_crystal_size_mid 0.20
_exptl_crystal_size_min 0.10
_refine_diff_density_max 0.160
_refine_diff_density_min -0.190
_refine_diff_density_rms 0.042
_refine_ls_extinction_method none
_refine_ls_goodness_of_fit_ref 1.004
_refine_ls_hydrogen_treatment constr
_refine_ls_matrix_type full
_refine_ls_number_parameters 284
_refine_ls_number_reflns 3756
_refine_ls_number_restraints 0
_refine_ls_restrained_S_all 1.004
_refine_ls_R_factor_all 0.1068
_refine_ls_R_factor_gt 0.0498
_refine_ls_shift/su_max 0.011
_refine_ls_shift/su_mean 0.000
_refine_ls_structure_factor_coef Fsqd
_refine_ls_weighting_details 'calc w=1/[\s^2^(Fo^2^)+(0.0622P)^2^+0.0881P] where P=(Fo^2^+2Fc^2^)/3'
_refine_ls_weighting_scheme calc
_refine_ls_wR_factor_gt 0.1102
_refine_ls_wR_factor_ref 0.1408
_reflns_number_gt 2088
_reflns_number_total 3756
_reflns_threshold_expression >2sigma(I)
_cod_data_source_file c7ob02035j2.cif
_cod_data_source_block a
_cod_original_cell_volume 2140.2(4)
_cod_original_sg_symbol_Hall -P2ybc
_cod_original_sg_symbol_H-M p21/c
_cod_database_code 7155889

loop_
_symmetry_equiv_pos_as_xyz
'x, y, z'
'-x, y+1/2, -z+1/2'
'-x, -y, -z'
'x, -y-1/2, z-1/2'

loop_
_atom_site_label
_atom_site_type_symbol
_atom_site_fract_x
_atom_site_fract_y
_atom_site_fract_z
_atom_site_U_iso_or_equiv
_atom_site_adp_type
_atom_site_occupancy
_atom_site_symmetry_multiplicity
_atom_site_calc_flag
_atom_site_refinement_flags
C1 C 0.3376(3) 1.0343(2) 0.05762(12) 0.0426(6) Uani 1 1 d .
C2 C 0.3998(3) 1.0459(2) 0.12172(12) 0.0425(6) Uani 1 1 d .
C3 C 0.3512(3) 0.9739(2) 0.16836(11) 0.0412(6) Uani 1 1 d .
C4 C 0.2450(3) 0.8857(2) 0.15322(12) 0.0424(6) Uani 1 1 d .
C5 C 0.1902(3) 0.8721(2) 0.08930(12) 0.0483(7) Uani 1 1 d .
H5 H 0.1211 0.8111 0.0781 0.058 Uiso 1 1 calc R
C6 C 0.2314(3) 0.9429(2) 0.04123(12) 0.0443(7) Uani 1 1 d .
C7 C 0.1898(3) 0.8064(2) 0.20119(12) 0.0460(7) Uani 1 1 d .
C8 C 0.1515(3) 0.8547(3) 0.25628(13) 0.0578(8) Uani 1 1 d .
H8 H 0.1645 0.9389 0.2652 0.069 Uiso 1 1 calc R
C9 C 0.0939(3) 0.7789(3) 0.29839(14) 0.0723(9) Uani 1 1 d .
H9 H 0.0679 0.8123 0.3353 0.087 Uiso 1 1 calc R
C10 C 0.0751(4) 0.6547(3) 0.28585(16) 0.0778(10) Uani 1 1 d .
H10 H 0.0363 0.6041 0.3143 0.093 Uiso 1 1 calc R
C11 C 0.1133(4) 0.6046(3) 0.23168(16) 0.0741(10) Uani 1 1 d .
H11 H 0.1014 0.5201 0.2234 0.089 Uiso 1 1 calc R
C12 C 0.1696(3) 0.6807(2) 0.18953(14) 0.0578(8) Uani 1 1 d .
H12 H 0.1944 0.6468 0.1525 0.069 Uiso 1 1 calc R
C13 C 0.3889(3) 1.1200(2) 0.01174(13) 0.0472(7) Uani 1 1 d .
C14 C 0.3509(3) 1.2013(2) -0.09355(12) 0.0566(8) Uani 1 1 d .
H14A H 0.4466 1.1842 -0.1025 0.068 Uiso 1 1 calc R
H14B H 0.3472 1.2866 -0.0792 0.068 Uiso 1 1 calc R
C15 C 0.2433(4) 1.1801(3) -0.15101(14) 0.0858(11) Uani 1 1 d .
H15A H 0.2508 1.0962 -0.1654 0.129 Uiso 1 1 calc R
H15B H 0.2604 1.2366 -0.1839 0.129 Uiso 1 1 calc R
H15C H 0.1491 1.1938 -0.1408 0.129 Uiso 1 1 calc R
C16 C 0.1603(3) 0.9160(3) -0.02537(13) 0.0649(9) Uani 1 1 d .
H16A H 0.1014 0.9852 -0.0412 0.097 Uiso 1 1 calc R
H16B H 0.1020 0.8430 -0.0254 0.097 Uiso 1 1 calc R
H16C H 0.2320 0.9026 -0.0521 0.097 Uiso 1 1 calc R
N3 N 0.4768(2) 1.08661(19) 0.32060(10) 0.0536(6) Uani 1 1 d .
C18 C 0.5468(3) 0.9755(2) 0.32530(12) 0.0429(6) Uani 1 1 d .
C19 C 0.6478(3) 0.9405(2) 0.38142(12) 0.0455(7) Uani 1 1 d .
C20 C 0.6543(3) 1.0063(2) 0.43832(12) 0.0528(7) Uani 1 1 d .
H20 H 0.5904 1.0713 0.4406 0.063 Uiso 1 1 calc R
C21 C 0.7527(3) 0.9780(3) 0.49132(13) 0.0575(8) Uani 1 1 d .
C22 C 0.8459(3) 0.8806(3) 0.48652(15) 0.0681(9) Uani 1 1 d .
H22 H 0.9136 0.8596 0.5214 0.082 Uiso 1 1 calc R
C23 C 0.8398(3) 0.8139(3) 0.43057(16) 0.0684(9) Uani 1 1 d .
H23 H 0.9026 0.7482 0.4284 0.082 Uiso 1 1 calc R
C24 C 0.7423(3) 0.8437(2) 0.37834(13) 0.0540(7) Uani 1 1 d .
H24 H 0.7396 0.7987 0.3409 0.065 Uiso 1 1 calc R
C25 C 0.7567(4) 1.0503(3) 0.55197(14) 0.0811(10) Uani 1 1 d .
H25A H 0.8291 1.0165 0.5839 0.122 Uiso 1 1 calc R
H25B H 0.6653 1.0450 0.5662 0.122 Uiso 1 1 calc R
H25C H 0.7783 1.1357 0.5446 0.122 Uiso 1 1 calc R
N2 N 0.3995(2) 1.09658(19) 0.26430(10) 0.0522(6) Uani 1 1 d .
N1 N 0.4201(2) 0.99066(18) 0.23284(9) 0.0441(5) Uani 1 1 d .
C17 C 0.5095(3) 0.9140(2) 0.26894(12) 0.0440(7) Uani 1 1 d .
H17 H 0.5398 0.8357 0.2581 0.053 Uiso 1 1 calc R
O1 O 0.5079(2) 1.12501(17) 0.14144(8) 0.0561(5) Uani 1 1 d .
H1 H 0.5293 1.1628 0.1108 0.084 Uiso 1 1 calc R
O2 O 0.3137(2) 1.11617(16) -0.04560(8) 0.0578(5) Uani 1 1 d .
O3 O 0.4903(2) 1.19018(17) 0.02504(9) 0.0608(6) Uani 1 1 d .

loop_
_atom_site_aniso_label
_atom_site_aniso_U_11
_atom_site_aniso_U_22
_atom_site_aniso_U_33
_atom_site_aniso_U_23
_atom_site_aniso_U_13
_atom_site_aniso_U_12
C1 0.0443(16) 0.0420(16) 0.0425(16) 0.0006(12) 0.0094(13) 0.0011(12)
C2 0.0404(16) 0.0396(15) 0.0478(17) -0.0039(12) 0.0080(13) -0.0012(12)
C3 0.0449(16) 0.0405(15) 0.0375(15) -0.0027(12) 0.0039(12) 0.0038(12)
C4 0.0437(16) 0.0387(15) 0.0459(16) 0.0002(12) 0.0106(13) 0.0043(12)
C5 0.0490(17) 0.0474(17) 0.0480(17) -0.0028(13) 0.0056(13) -0.0092(13)
C6 0.0453(16) 0.0465(16) 0.0401(16) -0.0014(12) 0.0040(13) -0.0028(12)
C7 0.0464(16) 0.0452(17) 0.0479(17) 0.0024(13) 0.0115(13) 0.0048(12)
C8 0.063(2) 0.0590(19) 0.0551(19) -0.0067(15) 0.0201(16) -0.0055(14)
C9 0.083(2) 0.081(2) 0.058(2) -0.0054(18) 0.0274(18) -0.0119(19)
C10 0.091(3) 0.079(3) 0.067(2) 0.0168(19) 0.025(2) -0.0144(19)
C11 0.097(3) 0.050(2) 0.080(2) 0.0081(17) 0.027(2) -0.0021(17)
C12 0.070(2) 0.0460(18) 0.0610(19) -0.0003(14) 0.0226(16) 0.0013(14)
C13 0.0511(18) 0.0468(17) 0.0450(17) -0.0027(13) 0.0114(14) 0.0029(14)
C14 0.070(2) 0.0519(18) 0.0501(18) 0.0089(14) 0.0172(16) -0.0045(14)
C15 0.096(3) 0.102(3) 0.056(2) 0.0258(19) 0.004(2) -0.024(2)
C16 0.070(2) 0.074(2) 0.0481(18) 0.0001(15) 0.0026(15) -0.0230(16)
N3 0.0659(17) 0.0465(14) 0.0461(14) -0.0042(11) 0.0007(12) 0.0102(11)
C18 0.0435(16) 0.0401(16) 0.0463(16) 0.0046(12) 0.0103(13) 0.0021(12)
C19 0.0448(16) 0.0433(16) 0.0488(17) 0.0062(13) 0.0080(13) -0.0044(12)
C20 0.0535(18) 0.0529(18) 0.0510(17) 0.0056(14) 0.0047(14) -0.0032(13)
C21 0.0570(19) 0.061(2) 0.0520(19) 0.0084(15) -0.0006(15) -0.0153(16)
C22 0.055(2) 0.084(2) 0.060(2) 0.0212(18) -0.0078(16) -0.0044(17)
C23 0.053(2) 0.076(2) 0.074(2) 0.0171(19) 0.0050(18) 0.0103(16)
C24 0.0486(18) 0.0564(18) 0.0568(19) 0.0078(14) 0.0079(15) 0.0022(14)
C25 0.089(3) 0.096(3) 0.054(2) -0.0039(18) -0.0045(18) -0.0189(19)
N2 0.0680(16) 0.0416(14) 0.0450(14) -0.0070(10) 0.0023(12) 0.0136(11)
N1 0.0515(14) 0.0376(12) 0.0427(13) -0.0011(10) 0.0058(11) 0.0042(10)
C17 0.0502(17) 0.0340(14) 0.0481(16) 0.0018(12) 0.0085(13) 0.0053(12)
O1 0.0562(13) 0.0569(13) 0.0533(12) -0.0004(9) 0.0024(10) -0.0168(9)
O2 0.0759(14) 0.0555(12) 0.0418(12) 0.0059(9) 0.0089(10) -0.0132(10)
O3 0.0578(13) 0.0649(13) 0.0605(13) 0.0029(10) 0.0121(10) -0.0165(10)

loop_
_atom_type_symbol
_atom_type_description
_atom_type_scat_dispersion_real
_atom_type_scat_dispersion_imag
_atom_type_scat_source
C C 0.0033 0.0016 'International Tables Vol C Tables 4.2.6.8 and 6.1.1.4'
H H 0.0000 0.0000 'International Tables Vol C Tables 4.2.6.8 and 6.1.1.4'
N N 0.0061 0.0033 'International Tables Vol C Tables 4.2.6.8 and 6.1.1.4'
O O 0.0106 0.0060 'International Tables Vol C Tables 4.2.6.8 and 6.1.1.4'

loop_
_geom_angle_atom_site_label_1
_geom_angle_atom_site_label_2
_geom_angle_atom_site_label_3
_geom_angle
C2 C1 C6 118.6(2)
C2 C1 C13 117.0(2)
C6 C1 C13 124.4(2)
O1 C2 C3 116.6(2)
O1 C2 C1 123.0(2)
C3 C2 C1 120.4(2)
C4 C3 C2 121.6(2)
C4 C3 N1 121.0(2)
C2 C3 N1 117.3(2)
C3 C4 C5 116.7(2)
C3 C4 C7 123.5(2)
C5 C4 C7 119.7(2)
C6 C5 C4 124.3(2)
C6 C5 H5 117.9
C4 C5 H5 117.9
C5 C6 C1 118.2(2)
C5 C6 C16 117.2(2)
C1 C6 C16 124.6(2)
C8 C7 C12 118.2(2)
C8 C7 C4 122.2(2)
C12 C7 C4 119.5(2)
C7 C8 C9 120.5(3)
C7 C8 H8 119.7
C9 C8 H8 119.7
C10 C9 C8 120.1(3)
C10 C9 H9 119.9
C8 C9 H9 119.9
C9 C10 C11 120.3(3)
C9 C10 H10 119.8
C11 C10 H10 119.8
C10 C11 C12 119.4(3)
C10 C11 H11 120.3
C12 C11 H11 120.3
C11 C12 C7 121.4(3)
C11 C12 H12 119.3
C7 C12 H12 119.3
O3 C13 O2 122.0(2)
O3 C13 C1 124.0(3)
O2 C13 C1 114.0(2)
O2 C14 C15 105.8(2)
O2 C14 H14A 110.6
C15 C14 H14A 110.6
O2 C14 H14B 110.6
C15 C14 H14B 110.6
H14A C14 H14B 108.7
C14 C15 H15A 109.5
C14 C15 H15B 109.5
H15A C15 H15B 109.5
C14 C15 H15C 109.5
H15A C15 H15C 109.5
H15B C15 H15C 109.5
C6 C16 H16A 109.5
C6 C16 H16B 109.5
H16A C16 H16B 109.5
C6 C16 H16C 109.5
H16A C16 H16C 109.5
H16B C16 H16C 109.5
N2 N3 C18 109.6(2)
N3 C18 C17 107.6(2)
N3 C18 C19 122.4(2)
C17 C18 C19 129.9(2)
C24 C19 C20 118.7(3)
C24 C19 C18 120.2(2)
C20 C19 C18 121.0(2)
C21 C20 C19 122.1(3)
C21 C20 H20 119.0
C19 C20 H20 119.0
C20 C21 C22 117.7(3)
C20 C21 C25 120.8(3)
C22 C21 C25 121.5(3)
C21 C22 C23 120.9(3)
C21 C22 H22 119.6
C23 C22 H22 119.6
C24 C23 C22 120.8(3)
C24 C23 H23 119.6
C22 C23 H23 119.6
C23 C24 C19 119.9(3)
C23 C24 H24 120.1
C19 C24 H24 120.1
C21 C25 H25A 109.5
C21 C25 H25B 109.5
H25A C25 H25B 109.5
C21 C25 H25C 109.5
H25A C25 H25C 109.5
H25B C25 H25C 109.5
N3 N2 N1 106.34(19)
C17 N1 N2 111.3(2)
C17 N1 C3 128.7(2)
N2 N1 C3 120.00(19)
N1 C17 C18 105.1(2)
N1 C17 H17 127.4
C18 C17 H17 127.4
C2 O1 H1 109.5
C13 O2 C14 118.4(2)

loop_
_geom_bond_atom_site_label_1
_geom_bond_atom_site_label_2
_geom_bond_distance
C1 C2 1.406(3)
C1 C6 1.410(3)
C1 C13 1.479(3)
C2 O1 1.347(3)
C2 C3 1.392(3)
C3 C4 1.384(3)
C3 N1 1.438(3)
C4 C5 1.387(3)
C4 C7 1.484(3)
C5 C6 1.379(3)
C5 H5 0.9300
C6 C16 1.501(3)
C7 C8 1.381(3)
C7 C12 1.384(3)
C8 C9 1.384(4)
C8 H8 0.9300
C9 C10 1.370(4)
C9 H9 0.9300
C10 C11 1.370(4)
C10 H10 0.9300
C11 C12 1.380(4)
C11 H11 0.9300
C12 H12 0.9300
C13 O3 1.219(3)
C13 O2 1.316(3)
C14 O2 1.454(3)
C14 C15 1.484(4)
C14 H14A 0.9700
C14 H14B 0.9700
C15 H15A 0.9600
C15 H15B 0.9600
C15 H15C 0.9600
C16 H16A 0.9600
C16 H16B 0.9600
C16 H16C 0.9600
N3 N2 1.309(3)
N3 C18 1.363(3)
C18 C17 1.368(3)
C18 C19 1.460(3)
C19 C24 1.381(3)
C19 C20 1.396(3)
C20 C21 1.382(4)
C20 H20 0.9300
C21 C22 1.384(4)
C21 C25 1.503(4)
C22 C23 1.383(4)
C22 H22 0.9300
C23 C24 1.369(4)
C23 H23 0.9300
C24 H24 0.9300
C25 H25A 0.9600
C25 H25B 0.9600
C25 H25C 0.9600
N2 N1 1.351(3)
N1 C17 1.337(3)
C17 H17 0.9300
O1 H1 0.8200
